data_4066079
loop_
_publ_author_name
'Koller, J\"urgen'
'Bergman, Robert G.'

_publ_section_title
;
 Synthesis, Characterization, and Reactivity of Aluminum Alkyl/Amide
 Complexes Supported by Guanidinate and Monoanionic OCO-Pincer Ligands
;
_journal_issue 15
_journal_name_full Organometallics
_journal_page_first 3350
_journal_paper_doi 10.1021/om100278b
_journal_volume 29
_journal_year 2010
_chemical_formula_sum 'C32 H61 Al N4 Si2'
_chemical_formula_weight 585.01
_space_group_IT_number 14
_symmetry_cell_setting monoclinic
_symmetry_space_group_name_Hall '-P 2ybc'
_symmetry_space_group_name_H-M 'P 1 21/c 1'
_atom_sites_solution_hydrogens geom
_atom_sites_solution_primary direct
_atom_sites_solution_secondary difmap
_audit_creation_method SHELXL-97
_audit_update_record
;
2009-05-14 # Formatted by publCIF
;
_cell_angle_alpha 90.00
_cell_angle_beta 102.2200(10)
_cell_angle_gamma 90.00
_cell_formula_units_Z 4
_cell_length_a 15.9745(12)
_cell_length_b 11.3812(9)
_cell_length_c 20.0305(15)
_cell_measurement_reflns_used 9900
_cell_measurement_temperature 128(2)
_cell_measurement_theta_max 25.34
_cell_measurement_theta_min 2.61
_cell_volume 3559.2(5)
_computing_cell_refinement 'Bruker APEX2 v.2009.1'
_computing_data_collection 'Bruker APEX2 v.2009.1'
_computing_data_reduction 'Bruker APEX2 v.2009.1'
_computing_molecular_graphics ORTEP-32
_computing_publication_material 'Bruker SHELXTL v6.14'
_computing_structure_refinement SHELXL-97
_computing_structure_solution SHELXS-97
_diffrn_ambient_temperature 128(2)
_diffrn_detector_area_resol_mean 8.366
_diffrn_measured_fraction_theta_full 1.000
_diffrn_measured_fraction_theta_max 1.000
_diffrn_measurement_device_type 'Bruker APEX-I CCD'
_diffrn_measurement_method '\f and \w scans'
_diffrn_radiation_monochromator graphite
_diffrn_radiation_source 'fine-focus sealed tube'
_diffrn_radiation_type MoK\a
_diffrn_radiation_wavelength 0.71073
_diffrn_reflns_av_R_equivalents 0.0570
_diffrn_reflns_av_sigmaI/netI 0.0248
_diffrn_reflns_limit_h_max 19
_diffrn_reflns_limit_h_min -19
_diffrn_reflns_limit_k_max 13
_diffrn_reflns_limit_k_min -13
_diffrn_reflns_limit_l_max 24
_diffrn_reflns_limit_l_min -24
_diffrn_reflns_number 87639
_diffrn_reflns_theta_full 25.37
_diffrn_reflns_theta_max 25.37
_diffrn_reflns_theta_min 1.30
_diffrn_standards_number 0
_exptl_absorpt_coefficient_mu 0.150
_exptl_absorpt_correction_T_max 0.9970
_exptl_absorpt_correction_T_min 0.9925
_exptl_absorpt_correction_type multi-scan
_exptl_absorpt_process_details SADABS
_exptl_crystal_colour colourless
_exptl_crystal_density_diffrn 1.092
_exptl_crystal_density_meas ?
_exptl_crystal_density_method 'not measured'
_exptl_crystal_description plates
_exptl_crystal_F_000 1288
_exptl_crystal_size_max 0.05
_exptl_crystal_size_mid 0.02
_exptl_crystal_size_min 0.02
_refine_diff_density_max 0.356
_refine_diff_density_min -0.328
_refine_diff_density_rms 0.048
_refine_ls_extinction_method none
_refine_ls_goodness_of_fit_ref 1.055
_refine_ls_hydrogen_treatment mixed
_refine_ls_matrix_type full
_refine_ls_number_parameters 356
_refine_ls_number_reflns 6548
_refine_ls_number_restraints 0
_refine_ls_restrained_S_all 1.055
_refine_ls_R_factor_all 0.0557
_refine_ls_R_factor_gt 0.0416
_refine_ls_shift/su_max 0.000
_refine_ls_shift/su_mean 0.000
_refine_ls_structure_factor_coef Fsqd
_refine_ls_weighting_details 'calc w=1/[\s^2^(Fo^2^)+(0.0492P)^2^+2.4417P] where P=(Fo^2^+2Fc^2^)/3'
_refine_ls_weighting_scheme calc
_refine_ls_wR_factor_gt 0.1007
_refine_ls_wR_factor_ref 0.1127
_reflns_number_gt 5279
_reflns_number_total 6548
_reflns_threshold_expression I>2\s(I)
_cod_data_source_file om100278b_si_001.cif
_cod_data_source_block 5a
_cod_depositor_comments
;
The following automatic conversions were performed:

'_exptl_crystal_density_meas' value 'not measured' was changed to '?'
- the value is perceived as not measured.

Automatic conversion script
Id: cif_fix_values 3008 2015-01-20 13:52:24Z robertas 
;
_cod_original_sg_symbol_H-M P21/c
_cod_database_code 4066079

loop_
_symmetry_equiv_pos_as_xyz
'x, y, z'
'-x, y+1/2, -z+1/2'
'-x, -y, -z'
'x, -y-1/2, z-1/2'

loop_
_atom_site_label
_atom_site_type_symbol
_atom_site_fract_x
_atom_site_fract_y
_atom_site_fract_z
_atom_site_U_iso_or_equiv
_atom_site_adp_type
_atom_site_occupancy
_atom_site_symmetry_multiplicity
_atom_site_calc_flag
_atom_site_refinement_flags
Al1 Al 0.27646(3) 0.98694(5) 0.09514(3) 0.02139(14) Uani 1 1 d .
Si1 Si 0.24029(3) 0.56348(5) 0.09158(3) 0.02669(14) Uani 1 1 d .
Si2 Si 0.41347(3) 0.63089(5) 0.18999(3) 0.02432(14) Uani 1 1 d .
N1 N 0.24545(10) 0.85276(14) 0.14360(7) 0.0227(3) Uani 1 1 d .
N2 N 0.33633(9) 0.84963(14) 0.07531(7) 0.0219(3) Uani 1 1 d .
N3 N 0.31684(10) 0.66675(14) 0.13297(7) 0.0229(3) Uani 1 1 d .
N4 N 0.20733(10) 1.03637(15) 0.01613(8) 0.0259(4) Uani 1 1 d .
C1 C 0.29965(11) 0.78575(16) 0.11786(9) 0.0216(4) Uani 1 1 d .
C2 C 0.20702(12) 0.81979(18) 0.20095(9) 0.0247(4) Uani 1 1 d .
H2A H 0.2292 0.7427 0.2179 0.030 Uiso 1 1 calc R
C3 C 0.10957(12) 0.8120(2) 0.17854(10) 0.0321(5) Uani 1 1 d .
H3A H 0.0948 0.7515 0.1439 0.039 Uiso 1 1 calc R
H3B H 0.0874 0.8862 0.1584 0.039 Uiso 1 1 calc R
C4 C 0.06774(14) 0.7835(2) 0.23859(11) 0.0395(5) Uani 1 1 d .
H4A H 0.0060 0.7819 0.2229 0.047 Uiso 1 1 calc R
H4B H 0.0860 0.7062 0.2563 0.047 Uiso 1 1 calc R
C5 C 0.09172(14) 0.8739(2) 0.29528(11) 0.0407(6) Uani 1 1 d .
H5A H 0.0689 0.9501 0.2789 0.049 Uiso 1 1 calc R
H5B H 0.0668 0.8519 0.3336 0.049 Uiso 1 1 calc R
C6 C 0.18850(14) 0.8819(2) 0.31843(10) 0.0362(5) Uani 1 1 d .
H6A H 0.2105 0.8079 0.3390 0.043 Uiso 1 1 calc R
H6B H 0.2028 0.9427 0.3528 0.043 Uiso 1 1 calc R
C7 C 0.23114(12) 0.90972(19) 0.25863(9) 0.0288(4) Uani 1 1 d .
H7A H 0.2137 0.9874 0.2411 0.035 Uiso 1 1 calc R
H7B H 0.2928 0.9102 0.2747 0.035 Uiso 1 1 calc R
C8 C 0.38450(12) 0.79664(17) 0.02902(9) 0.0232(4) Uani 1 1 d .
H8A H 0.3844 0.7113 0.0355 0.028 Uiso 1 1 calc R
C9 C 0.34267(12) 0.82305(19) -0.04555(9) 0.0283(4) Uani 1 1 d .
H9A H 0.2833 0.7978 -0.0548 0.034 Uiso 1 1 calc R
H9B H 0.3437 0.9071 -0.0535 0.034 Uiso 1 1 calc R
C10 C 0.38985(13) 0.7598(2) -0.09361(10) 0.0323(5) Uani 1 1 d .
H10A H 0.3857 0.6756 -0.0876 0.039 Uiso 1 1 calc R
H10B H 0.3630 0.7786 -0.1405 0.039 Uiso 1 1 calc R
C11 C 0.48350(13) 0.7954(2) -0.07995(10) 0.0336(5) Uani 1 1 d .
H11A H 0.4878 0.8773 -0.0922 0.040 Uiso 1 1 calc R
H11B H 0.5130 0.7488 -0.1084 0.040 Uiso 1 1 calc R
C12 C 0.52689(13) 0.7783(2) -0.00513(10) 0.0363(5) Uani 1 1 d .
H12A H 0.5844 0.8102 0.0027 0.044 Uiso 1 1 calc R
H12B H 0.5314 0.6949 0.0050 0.044 Uiso 1 1 calc R
C13 C 0.47761(12) 0.8381(2) 0.04304(9) 0.0297(5) Uani 1 1 d .
H13A H 0.4792 0.9226 0.0370 0.036 Uiso 1 1 calc R
H13B H 0.5049 0.8202 0.0900 0.036 Uiso 1 1 calc R
C14 C 0.17268(13) 0.63678(19) 0.01638(10) 0.0331(5) Uani 1 1 d .
H14A H 0.2083 0.6652 -0.0132 0.050 Uiso 1 1 calc R
H14B H 0.1428 0.7015 0.0314 0.050 Uiso 1 1 calc R
H14C H 0.1320 0.5815 -0.0080 0.050 Uiso 1 1 calc R
C15 C 0.17220(15) 0.5075(2) 0.14918(11) 0.0411(5) Uani 1 1 d .
H15A H 0.1423 0.5718 0.1645 0.062 Uiso 1 1 calc R
H15B H 0.2076 0.4695 0.1879 0.062 Uiso 1 1 calc R
H15C H 0.1315 0.4521 0.1249 0.062 Uiso 1 1 calc R
C16 C 0.29712(15) 0.4369(2) 0.06283(12) 0.0419(5) Uani 1 1 d .
H16A H 0.3326 0.4643 0.0329 0.063 Uiso 1 1 calc R
H16B H 0.2560 0.3818 0.0389 0.063 Uiso 1 1 calc R
H16C H 0.3322 0.3992 0.1018 0.063 Uiso 1 1 calc R
C17 C 0.49528(13) 0.5629(2) 0.14806(11) 0.0350(5) Uani 1 1 d .
H17A H 0.5091 0.6164 0.1150 0.052 Uiso 1 1 calc R
H17B H 0.4728 0.4914 0.1257 0.052 Uiso 1 1 calc R
H17C H 0.5460 0.5457 0.1819 0.052 Uiso 1 1 calc R
C18 C 0.38857(13) 0.52430(19) 0.25355(10) 0.0324(5) Uani 1 1 d .
H18A H 0.3467 0.5577 0.2760 0.049 Uiso 1 1 calc R
H18B H 0.4398 0.5070 0.2868 0.049 Uiso 1 1 calc R
H18C H 0.3664 0.4532 0.2307 0.049 Uiso 1 1 calc R
C19 C 0.45723(12) 0.76886(18) 0.23293(9) 0.0285(4) Uani 1 1 d .
H19A H 0.4154 0.8041 0.2547 0.043 Uiso 1 1 calc R
H19B H 0.4709 0.8223 0.1997 0.043 Uiso 1 1 calc R
H19C H 0.5081 0.7517 0.2666 0.043 Uiso 1 1 calc R
C20 C 0.33847(12) 1.10630(18) 0.15598(10) 0.0296(4) Uani 1 1 d .
H20A H 0.3207 1.1829 0.1385 0.044 Uiso 1 1 calc R
H20B H 0.3989 1.0974 0.1587 0.044 Uiso 1 1 calc R
H20C H 0.3264 1.0973 0.2007 0.044 Uiso 1 1 calc R
C21 C 0.16166(12) 1.14035(17) -0.00407(9) 0.0245(4) Uani 1 1 d .
C22 C 0.10509(12) 1.18670(18) 0.03471(9) 0.0266(4) Uani 1 1 d .
C23 C 0.05962(13) 1.28864(18) 0.01277(10) 0.0314(5) Uani 1 1 d .
H23A H 0.0232 1.3196 0.0389 0.038 Uiso 1 1 calc R
C24 C 0.06706(13) 1.34520(19) -0.04666(10) 0.0347(5) Uani 1 1 d .
H24A H 0.0352 1.4124 -0.0609 0.042 Uiso 1 1 calc R
C25 C 0.12264(13) 1.30042(19) -0.08470(10) 0.0336(5) Uani 1 1 d .
H25A H 0.1278 1.3384 -0.1247 0.040 Uiso 1 1 calc R
C26 C 0.17093(12) 1.19994(18) -0.06444(9) 0.0285(4) Uani 1 1 d .
C27 C 0.08804(13) 1.12442(19) 0.09792(10) 0.0309(5) Uani 1 1 d .
H27A H 0.1225 1.0525 0.1042 0.037 Uiso 1 1 calc R
C28 C 0.11403(15) 1.1975(2) 0.16278(11) 0.0382(5) Uani 1 1 d .
H28A H 0.1731 1.2198 0.1687 0.057 Uiso 1 1 calc R
H28B H 0.1063 1.1519 0.2014 0.057 Uiso 1 1 calc R
H28C H 0.0790 1.2667 0.1591 0.057 Uiso 1 1 calc R
C29 C -0.00613(15) 1.0882(2) 0.08879(13) 0.0474(6) Uani 1 1 d .
H29A H -0.0145 1.0491 0.1293 0.071 Uiso 1 1 calc R
H29B H -0.0211 1.0360 0.0505 0.071 Uiso 1 1 calc R
H29C H -0.0418 1.1569 0.0809 0.071 Uiso 1 1 calc R
C30 C 0.23180(13) 1.1529(2) -0.10683(10) 0.0331(5) Uani 1 1 d .
H30A H 0.2794 1.1153 -0.0751 0.040 Uiso 1 1 calc R
C31 C 0.27078(16) 1.2477(3) -0.14530(13) 0.0529(7) Uani 1 1 d .
H31A H 0.2977 1.3067 -0.1137 0.079 Uiso 1 1 calc R
H31B H 0.2264 1.2831 -0.1792 0.079 Uiso 1 1 calc R
H31C H 0.3127 1.2128 -0.1671 0.079 Uiso 1 1 calc R
C32 C 0.18902(14) 1.0578(2) -0.15628(11) 0.0442(6) Uani 1 1 d .
H32A H 0.1654 0.9986 -0.1315 0.066 Uiso 1 1 calc R
H32B H 0.2307 1.0228 -0.1783 0.066 Uiso 1 1 calc R
H32C H 0.1441 1.0922 -0.1901 0.066 Uiso 1 1 calc R
H4 H 0.2141(15) 1.001(2) -0.0164(13) 0.044(7) Uiso 1 1 d .

loop_
_atom_site_aniso_label
_atom_site_aniso_U_11
_atom_site_aniso_U_22
_atom_site_aniso_U_33
_atom_site_aniso_U_23
_atom_site_aniso_U_13
_atom_site_aniso_U_12
Al1 0.0228(3) 0.0210(3) 0.0212(3) 0.0007(2) 0.0065(2) 0.0000(2)
Si1 0.0298(3) 0.0228(3) 0.0263(3) -0.0008(2) 0.0033(2) -0.0025(2)
Si2 0.0255(3) 0.0236(3) 0.0237(3) 0.0023(2) 0.0048(2) 0.0012(2)
N1 0.0252(8) 0.0227(9) 0.0218(7) 0.0026(6) 0.0087(6) -0.0008(7)
N2 0.0249(8) 0.0209(8) 0.0216(7) 0.0011(6) 0.0087(6) 0.0011(6)
N3 0.0271(8) 0.0199(9) 0.0214(7) 0.0009(6) 0.0044(6) -0.0007(7)
N4 0.0303(9) 0.0251(9) 0.0227(8) -0.0006(7) 0.0062(7) 0.0039(7)
C1 0.0217(9) 0.0220(10) 0.0197(9) -0.0001(7) 0.0010(7) -0.0013(7)
C2 0.0279(10) 0.0250(10) 0.0228(9) 0.0041(8) 0.0091(7) 0.0003(8)
C3 0.0275(10) 0.0400(13) 0.0297(10) 0.0038(9) 0.0081(8) -0.0058(9)
C4 0.0310(11) 0.0513(15) 0.0395(12) 0.0061(10) 0.0148(9) -0.0059(10)
C5 0.0398(12) 0.0510(15) 0.0382(12) 0.0057(10) 0.0234(10) 0.0040(11)
C6 0.0406(12) 0.0446(14) 0.0265(10) 0.0000(9) 0.0145(9) 0.0016(10)
C7 0.0284(10) 0.0327(12) 0.0266(10) -0.0015(8) 0.0091(8) -0.0011(9)
C8 0.0273(9) 0.0211(10) 0.0225(9) 0.0000(7) 0.0082(7) 0.0008(8)
C9 0.0272(10) 0.0348(12) 0.0236(9) -0.0005(8) 0.0070(8) -0.0008(9)
C10 0.0360(11) 0.0400(13) 0.0222(10) -0.0041(9) 0.0091(8) -0.0030(9)
C11 0.0349(11) 0.0416(13) 0.0281(10) -0.0037(9) 0.0154(9) -0.0030(9)
C12 0.0271(10) 0.0528(15) 0.0312(11) -0.0037(10) 0.0114(9) 0.0009(10)
C13 0.0275(10) 0.0392(13) 0.0238(9) -0.0021(9) 0.0085(8) -0.0030(9)
C14 0.0319(11) 0.0318(12) 0.0324(11) -0.0019(9) -0.0005(9) -0.0035(9)
C15 0.0466(13) 0.0382(14) 0.0385(12) 0.0007(10) 0.0089(10) -0.0175(11)
C16 0.0454(13) 0.0276(12) 0.0481(13) -0.0080(10) -0.0005(10) 0.0007(10)
C17 0.0316(11) 0.0381(13) 0.0356(11) 0.0019(9) 0.0078(9) 0.0062(9)
C18 0.0361(11) 0.0309(12) 0.0293(10) 0.0058(9) 0.0049(8) 0.0009(9)
C19 0.0295(10) 0.0303(11) 0.0244(9) 0.0018(8) 0.0022(8) -0.0037(9)
C20 0.0285(10) 0.0287(11) 0.0327(10) -0.0031(9) 0.0088(8) -0.0031(9)
C21 0.0223(9) 0.0226(10) 0.0259(9) -0.0025(8) -0.0011(7) -0.0017(8)
C22 0.0232(9) 0.0256(11) 0.0294(10) -0.0036(8) 0.0018(8) -0.0013(8)
C23 0.0278(10) 0.0275(12) 0.0365(11) -0.0048(9) 0.0011(8) 0.0021(9)
C24 0.0332(11) 0.0257(12) 0.0381(11) 0.0004(9) -0.0085(9) 0.0052(9)
C25 0.0343(11) 0.0325(12) 0.0293(10) 0.0061(9) -0.0041(8) -0.0022(9)
C26 0.0257(10) 0.0303(12) 0.0260(10) 0.0014(8) -0.0021(8) -0.0027(8)
C27 0.0318(10) 0.0265(11) 0.0376(11) -0.0010(9) 0.0142(9) 0.0021(9)
C28 0.0435(12) 0.0380(13) 0.0347(11) 0.0017(10) 0.0117(9) 0.0039(10)
C29 0.0388(13) 0.0494(16) 0.0586(15) -0.0046(12) 0.0208(11) -0.0107(11)
C30 0.0286(10) 0.0417(13) 0.0281(10) 0.0091(9) 0.0043(8) 0.0021(9)
C31 0.0446(14) 0.0665(19) 0.0501(14) 0.0246(13) 0.0153(11) 0.0028(13)
C32 0.0364(12) 0.0647(17) 0.0324(11) -0.0093(11) 0.0093(9) 0.0046(11)

loop_
_atom_type_symbol
_atom_type_description
_atom_type_scat_dispersion_real
_atom_type_scat_dispersion_imag
_atom_type_scat_source
C C 0.0033 0.0016 'International Tables Vol C Tables 4.2.6.8 and 6.1.1.4'
H H 0.0000 0.0000 'International Tables Vol C Tables 4.2.6.8 and 6.1.1.4'
N N 0.0061 0.0033 'International Tables Vol C Tables 4.2.6.8 and 6.1.1.4'
Al Al 0.0645 0.0514 'International Tables Vol C Tables 4.2.6.8 and 6.1.1.4'
Si Si 0.0817 0.0704 'International Tables Vol C Tables 4.2.6.8 and 6.1.1.4'

loop_
_geom_angle_atom_site_label_1
_geom_angle_atom_site_label_2
_geom_angle_atom_site_label_3
_geom_angle
N4 Al1 N2 108.05(7)
N4 Al1 N1 120.65(8)
N2 Al1 N1 69.60(7)
N4 Al1 C20 117.61(9)
N2 Al1 C20 119.19(8)
N1 Al1 C20 112.80(8)
N4 Al1 C1 120.83(7)
N2 Al1 C1 34.95(6)
N1 Al1 C1 34.68(6)
C20 Al1 C1 121.32(8)
N3 Si1 C14 107.90(9)
N3 Si1 C16 108.99(9)
C14 Si1 C16 109.61(10)
N3 Si1 C15 111.97(9)
C14 Si1 C15 109.98(10)
C16 Si1 C15 108.36(11)
N3 Si2 C19 107.27(8)
N3 Si2 C18 108.03(8)
C19 Si2 C18 110.41(9)
N3 Si2 C17 113.91(8)
C19 Si2 C17 109.22(10)
C18 Si2 C17 108.00(10)
C1 N1 C2 124.81(16)
C1 N1 Al1 90.08(11)
C2 N1 Al1 142.55(13)
C1 N2 C8 122.66(16)
C1 N2 Al1 90.34(11)
C8 N2 Al1 145.50(12)
C1 N3 Si2 117.91(12)
C1 N3 Si1 117.12(12)
Si2 N3 Si1 124.96(9)
C21 N4 Al1 134.02(14)
C21 N4 H4 110.3(18)
Al1 N4 H4 113.1(18)
N1 C1 N2 109.91(16)
N1 C1 N3 125.55(16)
N2 C1 N3 124.54(16)
N1 C1 Al1 55.24(9)
N2 C1 Al1 54.71(9)
N3 C1 Al1 177.66(13)
N1 C2 C3 110.81(15)
N1 C2 C7 109.95(15)
C3 C2 C7 109.79(16)
N1 C2 H2A 108.8
C3 C2 H2A 108.8
C7 C2 H2A 108.8
C2 C3 C4 111.63(16)
C2 C3 H3A 109.3
C4 C3 H3A 109.3
C2 C3 H3B 109.3
C4 C3 H3B 109.3
H3A C3 H3B 108.0
C5 C4 C3 111.14(18)
C5 C4 H4A 109.4
C3 C4 H4A 109.4
C5 C4 H4B 109.4
C3 C4 H4B 109.4
H4A C4 H4B 108.0
C6 C5 C4 110.32(18)
C6 C5 H5A 109.6
C4 C5 H5A 109.6
C6 C5 H5B 109.6
C4 C5 H5B 109.6
H5A C5 H5B 108.1
C5 C6 C7 111.46(17)
C5 C6 H6A 109.3
C7 C6 H6A 109.3
C5 C6 H6B 109.3
C7 C6 H6B 109.3
H6A C6 H6B 108.0
C2 C7 C6 111.69(17)
C2 C7 H7A 109.3
C6 C7 H7A 109.3
C2 C7 H7B 109.3
C6 C7 H7B 109.3
H7A C7 H7B 107.9
N2 C8 C13 112.35(15)
N2 C8 C9 111.08(15)
C13 C8 C9 108.98(15)
N2 C8 H8A 108.1
C13 C8 H8A 108.1
C9 C8 H8A 108.1
C10 C9 C8 110.59(16)
C10 C9 H9A 109.5
C8 C9 H9A 109.5
C10 C9 H9B 109.5
C8 C9 H9B 109.5
H9A C9 H9B 108.1
C11 C10 C9 111.15(17)
C11 C10 H10A 109.4
C9 C10 H10A 109.4
C11 C10 H10B 109.4
C9 C10 H10B 109.4
H10A C10 H10B 108.0
C10 C11 C12 111.63(16)
C10 C11 H11A 109.3
C12 C11 H11A 109.3
C10 C11 H11B 109.3
C12 C11 H11B 109.3
H11A C11 H11B 108.0
C11 C12 C13 112.07(17)
C11 C12 H12A 109.2
C13 C12 H12A 109.2
C11 C12 H12B 109.2
C13 C12 H12B 109.2
H12A C12 H12B 107.9
C12 C13 C8 110.97(16)
C12 C13 H13A 109.4
C8 C13 H13A 109.4
C12 C13 H13B 109.4
C8 C13 H13B 109.4
H13A C13 H13B 108.0
Si1 C14 H14A 109.5
Si1 C14 H14B 109.5
H14A C14 H14B 109.5
Si1 C14 H14C 109.5
H14A C14 H14C 109.5
H14B C14 H14C 109.5
Si1 C15 H15A 109.5
Si1 C15 H15B 109.5
H15A C15 H15B 109.5
Si1 C15 H15C 109.5
H15A C15 H15C 109.5
H15B C15 H15C 109.5
Si1 C16 H16A 109.5
Si1 C16 H16B 109.5
H16A C16 H16B 109.5
Si1 C16 H16C 109.5
H16A C16 H16C 109.5
H16B C16 H16C 109.5
Si2 C17 H17A 109.5
Si2 C17 H17B 109.5
H17A C17 H17B 109.5
Si2 C17 H17C 109.5
H17A C17 H17C 109.5
H17B C17 H17C 109.5
Si2 C18 H18A 109.5
Si2 C18 H18B 109.5
H18A C18 H18B 109.5
Si2 C18 H18C 109.5
H18A C18 H18C 109.5
H18B C18 H18C 109.5
Si2 C19 H19A 109.5
Si2 C19 H19B 109.5
H19A C19 H19B 109.5
Si2 C19 H19C 109.5
H19A C19 H19C 109.5
H19B C19 H19C 109.5
Al1 C20 H20A 109.5
Al1 C20 H20B 109.5
H20A C20 H20B 109.5
Al1 C20 H20C 109.5
H20A C20 H20C 109.5
H20B C20 H20C 109.5
N4 C21 C22 120.67(17)
N4 C21 C26 120.40(17)
C22 C21 C26 118.92(18)
C23 C22 C21 119.35(18)
C23 C22 C27 118.51(17)
C21 C22 C27 122.03(18)
C24 C23 C22 121.83(19)
C24 C23 H23A 119.1
C22 C23 H23A 119.1
C23 C24 C25 119.04(19)
C23 C24 H24A 120.5
C25 C24 H24A 120.5
C24 C25 C26 121.54(19)
C24 C25 H25A 119.2
C26 C25 H25A 119.2
C25 C26 C21 119.29(19)
C25 C26 C30 120.57(18)
C21 C26 C30 120.14(18)
C28 C27 C22 112.95(17)
C28 C27 C29 109.37(17)
C22 C27 C29 111.66(18)
C28 C27 H27A 107.5
C22 C27 H27A 107.5
C29 C27 H27A 107.5
C27 C28 H28A 109.5
C27 C28 H28B 109.5
H28A C28 H28B 109.5
C27 C28 H28C 109.5
H28A C28 H28C 109.5
H28B C28 H28C 109.5
C27 C29 H29A 109.5
C27 C29 H29B 109.5
H29A C29 H29B 109.5
C27 C29 H29C 109.5
H29A C29 H29C 109.5
H29B C29 H29C 109.5
C26 C30 C32 111.17(17)
C26 C30 C31 114.1(2)
C32 C30 C31 110.27(18)
C26 C30 H30A 107.0
C32 C30 H30A 107.0
C31 C30 H30A 107.0
C30 C31 H31A 109.5
C30 C31 H31B 109.5
H31A C31 H31B 109.5
C30 C31 H31C 109.5
H31A C31 H31C 109.5
H31B C31 H31C 109.5
C30 C32 H32A 109.5
C30 C32 H32B 109.5
H32A C32 H32B 109.5
C30 C32 H32C 109.5
H32A C32 H32C 109.5
H32B C32 H32C 109.5

loop_
_geom_bond_atom_site_label_1
_geom_bond_atom_site_label_2
_geom_bond_distance
Al1 N4 1.8168(17)
Al1 N2 1.9172(16)
Al1 N1 1.9296(16)
Al1 C20 1.949(2)
Al1 C1 2.349(2)
Si1 N3 1.7706(16)
Si1 C14 1.855(2)
Si1 C16 1.858(2)
Si1 C15 1.858(2)
Si2 N3 1.7628(16)
Si2 C19 1.855(2)
Si2 C18 1.862(2)
Si2 C17 1.865(2)
N1 C1 1.336(2)
N1 C2 1.461(2)
N2 C1 1.345(2)
N2 C8 1.455(2)
N3 C1 1.402(2)
N4 C21 1.404(2)
N4 H4 0.79(2)
C2 C3 1.529(3)
C2 C7 1.530(3)
C2 H2A 0.9800
C3 C4 1.529(3)
C3 H3A 0.9700
C3 H3B 0.9700
C4 C5 1.521(3)
C4 H4A 0.9700
C4 H4B 0.9700
C5 C6 1.520(3)
C5 H5A 0.9700
C5 H5B 0.9700
C6 C7 1.531(3)
C6 H6A 0.9700
C6 H6B 0.9700
C7 H7A 0.9700
C7 H7B 0.9700
C8 C13 1.529(3)
C8 C9 1.532(2)
C8 H8A 0.9800
C9 C10 1.523(3)
C9 H9A 0.9700
C9 H9B 0.9700
C10 C11 1.518(3)
C10 H10A 0.9700
C10 H10B 0.9700
C11 C12 1.525(3)
C11 H11A 0.9700
C11 H11B 0.9700
C12 C13 1.528(3)
C12 H12A 0.9700
C12 H12B 0.9700
C13 H13A 0.9700
C13 H13B 0.9700
C14 H14A 0.9600
C14 H14B 0.9600
C14 H14C 0.9600
C15 H15A 0.9600
C15 H15B 0.9600
C15 H15C 0.9600
C16 H16A 0.9600
C16 H16B 0.9600
C16 H16C 0.9600
C17 H17A 0.9600
C17 H17B 0.9600
C17 H17C 0.9600
C18 H18A 0.9600
C18 H18B 0.9600
C18 H18C 0.9600
C19 H19A 0.9600
C19 H19B 0.9600
C19 H19C 0.9600
C20 H20A 0.9600
C20 H20B 0.9600
C20 H20C 0.9600
C21 C22 1.413(3)
C21 C26 1.421(3)
C22 C23 1.390(3)
C22 C27 1.525(3)
C23 C24 1.380(3)
C23 H23A 0.9300
C24 C25 1.384(3)
C24 H24A 0.9300
C25 C26 1.391(3)
C25 H25A 0.9300
C26 C30 1.517(3)
C27 C28 1.524(3)
C27 C29 1.533(3)
C27 H27A 0.9800
C28 H28A 0.9600
C28 H28B 0.9600
C28 H28C 0.9600
C29 H29A 0.9600
C29 H29B 0.9600
C29 H29C 0.9600
C30 C32 1.527(3)
C30 C31 1.533(3)
C30 H30A 0.9800
C31 H31A 0.9600
C31 H31B 0.9600
C31 H31C 0.9600
C32 H32A 0.9600
C32 H32B 0.9600
C32 H32C 0.9600
